data_7047050
loop_
_publ_author_name
'Harinath, Adimulam'
'Bhattacharjee, Jayeeta'
'Nayek, Hari Pada'
'Panda, Tarun K.'

_publ_section_title
;
 Alkali metal complexes as efficient catalysts for hydroboration and
 cyanosilylation of carbonyl compounds.
;
_journal_issue 36
_journal_name_full 'Dalton transactions (Cambridge, England : 2003)'
_journal_page_first 12613
_journal_page_last 12622
_journal_paper_doi 10.1039/c8dt02032a
_journal_volume 47
_journal_year 2018
_chemical_formula_moiety 'C19 H27 K N2 O'
_chemical_formula_sum 'C19 H27 K N2 O'
_chemical_formula_weight 338.52
_space_group_crystal_system triclinic
_space_group_IT_number 2
_space_group_name_Hall '-P 1'
_space_group_name_H-M_alt 'P -1'
_symmetry_space_group_name_Hall '-P 1'
_symmetry_space_group_name_H-M 'P -1'
_atom_sites_solution_hydrogens mixed
_audit_creation_method SHELXL-2016/6
_audit_update_record
;
2018-07-04 deposited with the CCDC.
2018-07-16 downloaded from the CCDC.
;
_cell_angle_alpha 86.178(13)
_cell_angle_beta 72.192(15)
_cell_angle_gamma 76.218(14)
_cell_formula_units_Z 2
_cell_length_a 7.3434(12)
_cell_length_b 11.2646(17)
_cell_length_c 11.9562(19)
_cell_measurement_reflns_used 1036
_cell_measurement_temperature 152(2)
_cell_measurement_theta_max 70.713
_cell_measurement_theta_min 3.883
_cell_volume 914.5(3)
_computing_cell_refinement
'CrysAlisPro, Agilent Technologies,Version 1.171.35.19 (release 27-10-2011 CrysAlis171 .NET)(compiled Oct 27 2011,15:02:11)'
_computing_data_collection
'CrysAlisPro, Agilent Technologies,Version 1.171.35.19 (release 27-10-2011 CrysAlis171 .NET)(compiled Oct 27 2011,15:02:11)'
_computing_data_reduction
'CrysAlisPro, Agilent Technologies,Version 1.171.35.19 (release 27-10-2011 CrysAlis171 .NET)(compiled Oct 27 2011,15:02:11)'
_computing_molecular_graphics 'DIAMOND III & Olex 2.1'
_computing_publication_material WinGX
_computing_structure_refinement 'SHELXL-2016/6 (Sheldrick, 2016)'
_computing_structure_solution 'SHELXL-2016/6 (Sheldrick, 2016)'
_diffrn_ambient_temperature 152(2)
_diffrn_measured_fraction_theta_full 0.763
_diffrn_measured_fraction_theta_max 0.740
_diffrn_measurement_device_type 'SuperNova, Dual, Cu at zero, Eos'
_diffrn_measurement_method w/scan
_diffrn_radiation_type CuK\a
_diffrn_radiation_wavelength 1.54184
_diffrn_reflns_av_R_equivalents 0.0349
_diffrn_reflns_av_unetI/netI 0.0668
_diffrn_reflns_Laue_measured_fraction_full 0.763
_diffrn_reflns_Laue_measured_fraction_max 0.740
_diffrn_reflns_limit_h_max 8
_diffrn_reflns_limit_h_min -8
_diffrn_reflns_limit_k_max 13
_diffrn_reflns_limit_k_min -7
_diffrn_reflns_limit_l_max 13
_diffrn_reflns_limit_l_min -14
_diffrn_reflns_number 3359
_diffrn_reflns_point_group_measured_fraction_full 0.763
_diffrn_reflns_point_group_measured_fraction_max 0.740
_diffrn_reflns_theta_full 67.684
_diffrn_reflns_theta_max 70.713
_diffrn_reflns_theta_min 3.883
_diffrn_source 'SuperNova (Cu) X-ray Source'
_exptl_absorpt_coefficient_mu 2.575
_exptl_absorpt_correction_T_max 1.00000
_exptl_absorpt_correction_T_min 0.75432
_exptl_absorpt_correction_type multi-scan
_exptl_crystal_colour colorless
_exptl_crystal_density_diffrn 1.229
_exptl_crystal_description block
_exptl_crystal_F_000 364
_exptl_crystal_size_max 0.30
_exptl_crystal_size_mid 0.21
_exptl_crystal_size_min 0.15
_refine_diff_density_max 0.683
_refine_diff_density_min -0.666
_refine_diff_density_rms 0.073
_refine_ls_extinction_method none
_refine_ls_goodness_of_fit_ref 1.084
_refine_ls_hydrogen_treatment mixed
_refine_ls_matrix_type full
_refine_ls_number_parameters 209
_refine_ls_number_reflns 2592
_refine_ls_number_restraints 0
_refine_ls_restrained_S_all 1.084
_refine_ls_R_factor_all 0.0957
_refine_ls_R_factor_gt 0.0732
_refine_ls_shift/su_max 0.000
_refine_ls_shift/su_mean 0.000
_refine_ls_structure_factor_coef Fsqd
_refine_ls_weighting_details 'w=1/[\s^2^(Fo^2^)+(0.1111P)^2^+0.6962P] where P=(Fo^2^+2Fc^2^)/3'
_refine_ls_weighting_scheme calc
_refine_ls_wR_factor_gt 0.1893
_refine_ls_wR_factor_ref 0.2186
_reflns_Friedel_coverage 0.000
_reflns_number_gt 1955
_reflns_number_total 2592
_reflns_threshold_expression 'I > 2\s(I)'
_cod_data_source_file c8dt02032a2.cif
_cod_data_source_block 3
_cod_depositor_comments 'Adding full bibliography for 7047048--7047050.cif.'
_cod_database_code 7047050
_shelx_shelxl_version_number 2016/6
_shelx_space_group_comment
;
The symmetry employed for this shelxl refinement is uniquely defined
by the following loop, which should always be used as a source of
symmetry information in preference to the above space-group names.
They are only intended as comments.
;

loop_
_space_group_symop_operation_xyz
'x, y, z'
'-x, -y, -z'

loop_
_atom_site_label
_atom_site_type_symbol
_atom_site_fract_x
_atom_site_fract_y
_atom_site_fract_z
_atom_site_U_iso_or_equiv
_atom_site_adp_type
_atom_site_occupancy
_atom_site_site_symmetry_order
_atom_site_calc_flag
_atom_site_refinement_flags_posn
_atom_site_refinement_flags_adp
_atom_site_refinement_flags_occupancy
C1 C 0.3545(7) 0.5969(5) 0.2193(4) 0.0379(11) Uani 1 1 d . . .
H10 H 0.401676 0.527980 0.171082 0.046 Uiso 1 1 calc R U .
C2 C 0.3365(8) 0.7155(5) 0.1773(5) 0.0428(12) Uani 1 1 d . . .
H15 H 0.366727 0.739495 0.099098 0.051 Uiso 1 1 calc R U .
C3 C 0.2646(7) 0.7908(5) 0.2753(4) 0.0377(11) Uani 1 1 d . . .
H12 H 0.237528 0.875805 0.276137 0.045 Uiso 1 1 calc R U .
C4 C 0.2404(6) 0.7132(4) 0.3738(4) 0.0312(10) Uani 1 1 d . . .
C5 C 0.1658(7) 0.7545(4) 0.4941(4) 0.0307(10) Uani 1 1 d . . .
C6 C 0.0592(7) 0.7288(4) 0.7050(4) 0.0323(10) Uani 1 1 d . . .
C7 C 0.0175(10) 0.8667(4) 0.7206(4) 0.0445(13) Uani 1 1 d . . .
H7AA H -0.075387 0.906859 0.679368 0.053 Uiso 1 1 calc R U .
H7AB H 0.138032 0.894547 0.687137 0.053 Uiso 1 1 calc R U .
C8 C 0.2032(12) 0.6671(6) 0.7710(6) 0.068(2) Uani 1 1 d . . .
H2BA H 0.324049 0.695185 0.740822 0.082 Uiso 1 1 calc R U .
H2BB H 0.234383 0.579294 0.759265 0.082 Uiso 1 1 calc R U .
C9 C -0.1359(11) 0.6886(6) 0.7580(5) 0.0662(19) Uani 1 1 d . . .
H5BA H -0.227586 0.726664 0.715339 0.079 Uiso 1 1 calc R U .
H5BB H -0.112627 0.600667 0.750154 0.079 Uiso 1 1 calc R U .
C10 C -0.2253(14) 0.7248(7) 0.8881(6) 0.084(3) Uani 1 1 d . . .
H6BA H -0.351114 0.700787 0.919236 0.100 Uiso 1 1 calc R U .
C11 C -0.0917(15) 0.6612(7) 0.9523(7) 0.089(2) Uani 1 1 d . . .
H0CA H -0.071717 0.573697 0.943478 0.107 Uiso 1 1 calc R U .
H0CB H -0.149381 0.681340 1.035262 0.107 Uiso 1 1 calc R U .
C12 C 0.1107(16) 0.6979(7) 0.9060(7) 0.089(2) Uani 1 1 d . . .
H7BA H 0.199855 0.655939 0.950119 0.107 Uiso 1 1 calc R U .
C13 C -0.2591(12) 0.8613(7) 0.9028(6) 0.078(2) Uani 1 1 d . . .
H8BA H -0.312523 0.882746 0.985572 0.093 Uiso 1 1 calc R U .
H8BB H -0.353364 0.903427 0.863364 0.093 Uiso 1 1 calc R U .
C14 C -0.0673(10) 0.9008(5) 0.8514(5) 0.0539(16) Uani 1 1 d . . .
H1BA H -0.092000 0.989647 0.859883 0.065 Uiso 1 1 calc R U .
C15 C 0.0759(12) 0.8398(6) 0.9164(6) 0.071(2) Uani 1 1 d . . .
H4BA H 0.023940 0.864411 0.998430 0.085 Uiso 1 1 calc R U .
H4BB H 0.199380 0.864384 0.883200 0.085 Uiso 1 1 calc R U .
C16 C 0.2253(8) 0.3076(5) 0.7011(5) 0.0425(12) Uani 1 1 d . . .
H0BA H 0.090660 0.351042 0.737376 0.051 Uiso 1 1 calc R U .
H0BB H 0.310904 0.340374 0.732203 0.051 Uiso 1 1 calc R U .
C17 C 0.2489(8) 0.1721(5) 0.7261(5) 0.0422(12) Uani 1 1 d . . .
H8AA H 0.313227 0.148527 0.786625 0.051 Uiso 1 1 calc R U .
H8AB H 0.122210 0.150587 0.751358 0.051 Uiso 1 1 calc R U .
C18 C 0.3733(14) 0.1113(5) 0.6116(6) 0.075(2) Uani 1 1 d . . .
H9BA H 0.510778 0.089422 0.608557 0.090 Uiso 1 1 calc R U .
H9BB H 0.333275 0.037903 0.600562 0.090 Uiso 1 1 calc R U .
C19 C 0.3412(8) 0.2024(5) 0.5215(5) 0.0463(13) Uani 1 1 d . . .
H9AA H 0.462221 0.197589 0.457759 0.056 Uiso 1 1 calc R U .
H9AB H 0.242296 0.187064 0.489579 0.056 Uiso 1 1 calc R U .
N1 N 0.2957(6) 0.5924(3) 0.3384(3) 0.0322(9) Uani 1 1 d . . .
N2 N 0.1410(6) 0.6809(3) 0.5839(3) 0.0303(9) Uani 1 1 d . . .
O1 O 0.2773(5) 0.3210(3) 0.5754(3) 0.0412(9) Uani 1 1 d . . .
K1 K 0.500000 0.500000 0.500000 0.0329(4) Uani 1 2 d S . P
K2 K 0.000000 0.500000 0.500000 0.0310(4) Uani 1 2 d S . P
H2AA H 0.123(7) 0.841(5) 0.512(5) 0.032(12) Uiso 1 1 d . . .

loop_
_atom_site_aniso_label
_atom_site_aniso_U_11
_atom_site_aniso_U_22
_atom_site_aniso_U_33
_atom_site_aniso_U_23
_atom_site_aniso_U_13
_atom_site_aniso_U_12
C1 0.037(3) 0.048(3) 0.027(2) -0.005(2) -0.005(2) -0.010(2)
C2 0.040(3) 0.055(3) 0.030(3) 0.006(2) -0.011(2) -0.005(2)
C3 0.035(3) 0.041(3) 0.035(3) 0.007(2) -0.011(2) -0.006(2)
C4 0.024(2) 0.039(2) 0.031(2) 0.003(2) -0.010(2) -0.0070(19)
C5 0.028(2) 0.030(2) 0.035(3) -0.001(2) -0.011(2) -0.0062(19)
C6 0.044(3) 0.030(2) 0.023(2) 0.004(2) -0.009(2) -0.009(2)
C7 0.074(4) 0.030(2) 0.028(3) 0.001(2) -0.014(3) -0.012(2)
C8 0.093(5) 0.061(3) 0.047(3) -0.016(3) -0.043(4) 0.025(3)
C9 0.077(5) 0.068(4) 0.042(3) -0.019(3) 0.018(3) -0.037(4)
C10 0.113(7) 0.080(5) 0.042(4) -0.013(4) 0.027(4) -0.054(5)
C11 0.150(6) 0.060(3) 0.051(3) -0.015(3) -0.044(4) 0.013(4)
C12 0.150(6) 0.060(3) 0.051(3) -0.015(3) -0.044(4) 0.013(4)
C13 0.080(5) 0.086(5) 0.048(4) -0.029(4) 0.002(4) -0.004(4)
C14 0.088(5) 0.030(2) 0.037(3) -0.008(2) -0.020(3) 0.003(3)
C15 0.102(6) 0.073(4) 0.044(3) -0.018(3) -0.039(4) -0.004(4)
C16 0.042(3) 0.043(3) 0.038(3) -0.001(2) -0.008(2) -0.005(2)
C17 0.041(3) 0.046(3) 0.039(3) 0.010(2) -0.009(2) -0.015(2)
C18 0.120(7) 0.037(3) 0.055(4) 0.004(3) -0.010(4) -0.016(4)
C19 0.042(3) 0.050(3) 0.043(3) -0.005(3) -0.010(3) -0.004(2)
N1 0.032(2) 0.037(2) 0.026(2) 0.0012(17) -0.0073(17) -0.0071(16)
N2 0.037(2) 0.0290(18) 0.025(2) 0.0028(17) -0.0099(17) -0.0081(16)
O1 0.046(2) 0.0383(18) 0.039(2) 0.0091(16) -0.0153(17) -0.0077(16)
K1 0.0279(7) 0.0349(7) 0.0343(8) 0.0016(6) -0.0097(6) -0.0043(5)
K2 0.0312(7) 0.0308(7) 0.0316(7) 0.0014(6) -0.0099(6) -0.0080(5)

loop_
_atom_type_symbol
_atom_type_description
_atom_type_scat_dispersion_real
_atom_type_scat_dispersion_imag
_atom_type_scat_source
C C 0.0181 0.0091 'International Tables Vol C Tables 4.2.6.8 and 6.1.1.4'
H H 0.0000 0.0000 'International Tables Vol C Tables 4.2.6.8 and 6.1.1.4'
N N 0.0311 0.0180 'International Tables Vol C Tables 4.2.6.8 and 6.1.1.4'
O O 0.0492 0.0322 'International Tables Vol C Tables 4.2.6.8 and 6.1.1.4'
K K 0.3868 1.0657 'International Tables Vol C Tables 4.2.6.8 and 6.1.1.4'

loop_
_geom_angle_atom_site_label_1
_geom_angle_atom_site_label_2
_geom_angle_atom_site_label_3
_geom_angle
_geom_angle_site_symmetry_1
_geom_angle_site_symmetry_3
N1 C1 C2 112.7(4) . .
C3 C2 C1 106.1(4) . .
C2 C3 C4 106.3(4) . .
N1 C4 C3 110.5(4) . .
N1 C4 C5 124.8(4) . .
C3 C4 C5 124.7(4) . .
N1 C4 K1 57.6(2) . .
C3 C4 K1 140.4(3) . .
C5 C4 K1 78.6(2) . .
N1 C4 K2 55.5(2) . .
C3 C4 K2 141.3(3) . .
C5 C4 K2 78.8(3) . .
K1 C4 K2 67.49(9) . .
N2 C5 C4 123.6(4) . .
N2 C5 K1 58.9(2) . .
C4 C5 K1 76.2(2) . .
N2 C5 K2 56.4(2) . .
C4 C5 K2 76.3(2) . .
K1 C5 K2 66.77(8) . .
N2 C6 C8 107.0(4) . .
N2 C6 C7 117.0(4) . .
C8 C6 C7 109.1(4) . .
N2 C6 C9 106.5(4) . .
C8 C6 C9 109.2(6) . .
C7 C6 C9 108.0(5) . .
C6 C7 C14 110.2(4) . .
C6 C8 C12 109.9(6) . .
C10 C9 C6 110.7(5) . .
C11 C10 C13 109.7(7) . .
C11 C10 C9 108.9(7) . .
C13 C10 C9 110.5(6) . .
C10 C11 C12 110.9(7) . .
C11 C12 C15 109.0(7) . .
C11 C12 C8 109.5(6) . .
C15 C12 C8 105.8(6) . .
C10 C13 C14 110.0(6) . .
C15 C14 C13 109.7(6) . .
C15 C14 C7 110.2(5) . .
C13 C14 C7 109.7(5) . .
C14 C15 C12 109.1(5) . .
O1 C16 C17 106.9(4) . .
C18 C17 C16 104.6(4) . .
C19 C18 C17 105.1(5) . .
O1 C19 C18 108.1(4) . .
C1 N1 C4 104.5(4) . .
C1 N1 K2 132.8(3) . .
C4 N1 K2 100.4(3) . .
C1 N1 K1 132.0(3) . .
C4 N1 K1 97.8(2) . .
K2 N1 K1 82.19(10) . .
C5 N2 C6 121.1(4) . .
C5 N2 K2 101.1(3) . .
C6 N2 K2 122.8(3) . .
C5 N2 K1 98.2(3) . .
C6 N2 K1 124.5(3) . .
K2 N2 K1 79.90(9) . .
C19 O1 C16 109.2(4) . .
C19 O1 K2 118.5(3) . .
C16 O1 K2 113.4(3) . .
C19 O1 K1 121.2(3) . .
C16 O1 K1 111.0(3) . .
K2 O1 K1 81.16(9) . .
N1 K1 N1 180.0 2_666 .
N1 K1 O1 91.43(10) 2_666 2_666
N1 K1 O1 88.57(10) . 2_666
N1 K1 O1 88.57(10) 2_666 .
N1 K1 O1 91.43(10) . .
O1 K1 O1 180.0 2_666 .
N1 K1 N2 62.81(11) 2_666 2_666
N1 K1 N2 117.19(11) . 2_666
O1 K1 N2 87.62(10) 2_666 2_666
O1 K1 N2 92.38(10) . 2_666
N1 K1 N2 117.19(11) 2_666 .
N1 K1 N2 62.81(11) . .
O1 K1 N2 92.38(10) 2_666 .
O1 K1 N2 87.62(10) . .
N2 K1 N2 180.00(13) 2_666 .
N1 K1 C4 155.39(11) 2_666 .
N1 K1 C4 24.61(11) . .
O1 K1 C4 74.17(10) 2_666 .
O1 K1 C4 105.83(10) . .
N2 K1 C4 134.25(11) 2_666 .
N2 K1 C4 45.75(11) . .
N1 K1 C4 24.61(11) 2_666 2_666
N1 K1 C4 155.39(11) . 2_666
O1 K1 C4 105.83(10) 2_666 2_666
O1 K1 C4 74.17(10) . 2_666
N2 K1 C4 45.75(11) 2_666 2_666
N2 K1 C4 134.25(11) . 2_666
C4 K1 C4 180.00(13) . 2_666
N1 K1 C5 132.63(11) 2_666 .
N1 K1 C5 47.37(11) . .
O1 K1 C5 76.22(10) 2_666 .
O1 K1 C5 103.78(10) . .
N2 K1 C5 157.04(12) 2_666 .
N2 K1 C5 22.96(12) . .
C4 K1 C5 25.22(11) . .
C4 K1 C5 154.78(11) 2_666 .
N1 K1 C5 47.37(11) 2_666 2_666
N1 K1 C5 132.63(11) . 2_666
O1 K1 C5 103.78(10) 2_666 2_666
O1 K1 C5 76.22(10) . 2_666
N2 K1 C5 22.96(12) 2_666 2_666
N2 K1 C5 157.04(12) . 2_666
C4 K1 C5 154.78(11) . 2_666
C4 K1 C5 25.22(11) 2_666 2_666
C5 K1 C5 180.0 . 2_666
N1 K1 K2 48.79(8) 2_666 1_655
N1 K1 K2 131.21(8) . 1_655
O1 K1 K2 49.36(7) 2_666 1_655
O1 K1 K2 130.64(7) . 1_655
N2 K1 K2 49.93(7) 2_666 1_655
N2 K1 K2 130.08(7) . 1_655
C4 K1 K2 123.16(8) . 1_655
C4 K1 K2 56.84(8) 2_666 1_655
C5 K1 K2 122.77(7) . 1_655
C5 K1 K2 57.23(8) 2_666 1_655
N1 K1 K2 131.21(8) 2_666 .
N1 K1 K2 48.79(8) . .
O1 K1 K2 130.64(7) 2_666 .
O1 K1 K2 49.36(7) . .
N2 K1 K2 130.07(7) 2_666 .
N2 K1 K2 49.92(7) . .
C4 K1 K2 56.84(8) . .
C4 K1 K2 123.16(8) 2_666 .
C5 K1 K2 57.23(7) . .
C5 K1 K2 122.77(7) 2_666 .
K2 K1 K2 180.0 1_655 .
N1 K2 N1 180.0 2_566 .
N1 K2 O1 91.74(11) 2_566 2_566
N1 K2 O1 88.26(11) . 2_566
N1 K2 O1 88.26(11) 2_566 .
N1 K2 O1 91.74(11) . .
O1 K2 O1 180.0 2_566 .
N1 K2 N2 116.94(11) 2_566 .
N1 K2 N2 63.06(11) . .
O1 K2 N2 92.07(10) 2_566 .
O1 K2 N2 87.93(10) . .
N1 K2 N2 63.06(11) 2_566 2_566
N1 K2 N2 116.94(11) . 2_566
O1 K2 N2 87.93(10) 2_566 2_566
O1 K2 N2 92.07(10) . 2_566
N2 K2 N2 180.00(13) . 2_566
N1 K2 C4 155.93(11) 2_566 .
N1 K2 C4 24.07(11) . .
O1 K2 C4 75.20(10) 2_566 .
O1 K2 C4 104.80(10) . .
N2 K2 C4 45.31(11) . .
N2 K2 C4 134.69(11) 2_566 .
N1 K2 C4 24.07(11) 2_566 2_566
N1 K2 C4 155.93(11) . 2_566
O1 K2 C4 104.80(10) 2_566 2_566
O1 K2 C4 75.20(10) . 2_566
N2 K2 C4 134.69(11) . 2_566
N2 K2 C4 45.31(11) 2_566 2_566
C4 K2 C4 180.0 . 2_566
N1 K2 C5 133.16(11) 2_566 .
N1 K2 C5 46.84(11) . .
O1 K2 C5 77.28(10) 2_566 .
O1 K2 C5 102.72(10) . .
N2 K2 C5 22.41(11) . .
N2 K2 C5 157.59(11) 2_566 .
C4 K2 C5 24.86(11) . .
C4 K2 C5 155.14(11) 2_566 .
N1 K2 C5 46.84(11) 2_566 2_566
N1 K2 C5 133.16(11) . 2_566
O1 K2 C5 102.72(10) 2_566 2_566
O1 K2 C5 77.28(10) . 2_566
N2 K2 C5 157.59(11) . 2_566
N2 K2 C5 22.41(11) 2_566 2_566
C4 K2 C5 155.14(11) . 2_566
C4 K2 C5 24.86(11) 2_566 2_566
C5 K2 C5 180.0 . 2_566
N1 K2 K1 49.01(7) 2_566 1_455
N1 K2 K1 130.99(7) . 1_455
O1 K2 K1 49.48(7) 2_566 1_455
O1 K2 K1 130.52(7) . 1_455
N2 K2 K1 129.82(8) . 1_455
N2 K2 K1 50.18(8) 2_566 1_455
C4 K2 K1 124.32(7) . 1_455
C4 K2 K1 55.68(7) 2_566 1_455
C5 K2 K1 124.00(7) . 1_455
C5 K2 K1 56.00(7) 2_566 1_455
N1 K2 K1 130.99(7) 2_566 .
N1 K2 K1 49.01(7) . .
O1 K2 K1 130.52(7) 2_566 .
O1 K2 K1 49.48(7) . .
N2 K2 K1 50.18(8) . .
N2 K2 K1 129.82(8) 2_566 .
C4 K2 K1 55.68(7) . .
C4 K2 K1 124.32(7) 2_566 .
C5 K2 K1 56.00(7) . .
C5 K2 K1 124.00(7) 2_566 .
K1 K2 K1 180.0 1_455 .

loop_
_geom_bond_atom_site_label_1
_geom_bond_atom_site_label_2
_geom_bond_distance
_geom_bond_site_symmetry_2
C1 N1 1.357(6) .
C1 C2 1.385(7) .
C2 C3 1.383(7) .
C3 C4 1.411(7) .
C4 N1 1.380(6) .
C4 C5 1.440(6) .
C4 K1 3.282(4) .
C4 K2 3.327(5) .
C5 N2 1.305(6) .
C5 K1 3.312(4) .
C5 K2 3.360(4) .
C6 N2 1.472(5) .
C6 C8 1.521(7) .
C6 C7 1.522(6) .
C6 C9 1.542(8) .
C7 C14 1.534(7) .
C8 C12 1.575(9) .
C9 C10 1.533(8) .
C10 C11 1.456(11) .
C10 C13 1.510(10) .
C11 C12 1.563(14) .
C12 C15 1.564(9) .
C13 C14 1.514(10) .
C14 C15 1.506(8) .
C16 O1 1.441(6) .
C16 C17 1.515(7) .
C17 C18 1.497(9) .
C18 C19 1.471(8) .
C19 O1 1.432(6) .
N1 K2 2.788(4) .
N1 K1 2.798(3) .
N2 K2 2.854(3) .
N2 K1 2.864(4) .
O1 K2 2.819(3) .
O1 K1 2.825(4) .
K1 K2 3.6717(6) 1_655
K1 K2 3.6717(6) .
